data_4085441
loop_
_publ_author_name
'Xu, Xin'
'Kehr, Gerald'
'Daniliuc, Constantin G.'
'Erker, Gerhard'

_publ_section_title
;
 Frustrated Lewis Pair Behavior of [Cp2ZrOCR2CH2PPh2]+Cations
;
_journal_issue 11
_journal_name_full Organometallics
_journal_page_first 2655
_journal_paper_doi 10.1021/om501312a
_journal_volume 34
_journal_year 2015
_chemical_formula_sum 'C96 H48 B2 F40 O2 P2 Zr2'
_chemical_formula_weight 2259.34
_chemical_name_systematic
; 
 ? 
;
_space_group_IT_number 2
_symmetry_cell_setting triclinic
_symmetry_space_group_name_Hall '-P 1'
_symmetry_space_group_name_H-M 'P -1'
_atom_sites_solution_hydrogens geom
_atom_sites_solution_primary direct
_atom_sites_solution_secondary difmap
_audit_creation_method SHELXL-97
_cell_angle_alpha 104.8450(10)
_cell_angle_beta 98.1180(10)
_cell_angle_gamma 98.5510(10)
_cell_formula_units_Z 1
_cell_length_a 11.01200(10)
_cell_length_b 12.0736(2)
_cell_length_c 17.1632(3)
_cell_measurement_reflns_used 5344
_cell_measurement_temperature 223(2)
_cell_measurement_theta_max 28.28
_cell_measurement_theta_min 4.08
_cell_volume 2142.52(6)
_computing_cell_refinement 'Collect (Nonius B.V., 1998)'
_computing_data_collection 'Collect (Nonius B.V., 1998)'
_computing_data_reduction 'Denzo-SMN (Otwinowski & Minor, 1997)'
_computing_molecular_graphics 'XP (BrukerAXS, 2000)'
_computing_publication_material 'SHELXL-97 (Sheldrick, 1997)'
_computing_structure_refinement 'SHELXL-97 (Sheldrick, 1997)'
_computing_structure_solution 'SHELXS-97 (Sheldrick, 1990)'
_diffrn_ambient_temperature 223(2)
_diffrn_measured_fraction_theta_full 0.970
_diffrn_measured_fraction_theta_max 0.970
_diffrn_measurement_device_type 'Nonius KappaCCD APEXII'
_diffrn_measurement_method '\w and \f scans'
_diffrn_radiation_monochromator 'Montel mirror'
_diffrn_radiation_source 'rotating anode Nonius FR591'
_diffrn_radiation_type MoK\a
_diffrn_radiation_wavelength 0.71073
_diffrn_reflns_av_R_equivalents 0.039
_diffrn_reflns_av_sigmaI/netI 0.0355
_diffrn_reflns_limit_h_max 13
_diffrn_reflns_limit_h_min -13
_diffrn_reflns_limit_k_max 15
_diffrn_reflns_limit_k_min -14
_diffrn_reflns_limit_l_max 21
_diffrn_reflns_limit_l_min -20
_diffrn_reflns_number 20071
_diffrn_reflns_theta_full 26.37
_diffrn_reflns_theta_max 26.37
_diffrn_reflns_theta_min 4.30
_exptl_absorpt_coefficient_mu 0.422
_exptl_absorpt_correction_T_max 0.9318
_exptl_absorpt_correction_T_min 0.8734
_exptl_absorpt_correction_type multi-scan
_exptl_absorpt_process_details 'Denzo (Otwinowski, Borek, Majewski & Minor, 2003)'
_exptl_crystal_colour colourless
_exptl_crystal_density_diffrn 1.751
_exptl_crystal_density_method 'not measured'
_exptl_crystal_description plate
_exptl_crystal_F_000 1120
_exptl_crystal_size_max 0.33
_exptl_crystal_size_mid 0.23
_exptl_crystal_size_min 0.17
_refine_diff_density_max 0.726
_refine_diff_density_min -0.478
_refine_diff_density_rms 0.058
_refine_ls_extinction_method none
_refine_ls_goodness_of_fit_ref 1.057
_refine_ls_hydrogen_treatment constr
_refine_ls_matrix_type full
_refine_ls_number_parameters 649
_refine_ls_number_reflns 8491
_refine_ls_number_restraints 0
_refine_ls_restrained_S_all 1.057
_refine_ls_R_factor_all 0.0442
_refine_ls_R_factor_gt 0.0397
_refine_ls_shift/su_max 0.000
_refine_ls_shift/su_mean 0.000
_refine_ls_structure_factor_coef Fsqd
_refine_ls_weighting_details 'calc w=1/[\s^2^(Fo^2^)+(0.0457P)^2^+1.9951P] where P=(Fo^2^+2Fc^2^)/3'
_refine_ls_weighting_scheme calc
_refine_ls_wR_factor_gt 0.1022
_refine_ls_wR_factor_ref 0.1066
_reflns_number_gt 7787
_reflns_number_total 8491
_reflns_threshold_expression >2sigma(I)
_cod_data_source_file om501312a_si_002.cif
_cod_data_source_block erk7515
_cod_depositor_comments 'Adding full bibliography for 4085439--4085445.cif.'
_cod_original_sg_symbol_H-M P-1
_cod_database_code 4085441

loop_
_symmetry_equiv_pos_as_xyz
'x, y, z'
'-x, -y, -z'

loop_
_atom_site_label
_atom_site_type_symbol
_atom_site_fract_x
_atom_site_fract_y
_atom_site_fract_z
_atom_site_U_iso_or_equiv
_atom_site_adp_type
_atom_site_occupancy
_atom_site_symmetry_multiplicity
_atom_site_calc_flag
_atom_site_refinement_flags
Zr1 Zr 0.47350(2) 0.411411(19) 0.072547(13) 0.03042(8) Uani 1 1 d .
P1 P 0.53144(6) 0.58450(6) 0.23600(4) 0.03482(14) Uani 1 1 d .
B1 B -0.0151(2) 0.8965(2) 0.72657(16) 0.0298(5) Uani 1 1 d .
O1 O 0.51902(15) 0.58692(14) 0.05737(10) 0.0328(3) Uani 1 1 d .
C2 C 0.6094(2) 0.6969(2) 0.19780(15) 0.0365(5) Uani 1 1 d .
H2A H 0.6211 0.7735 0.2381 0.044 Uiso 1 1 calc R
H2B H 0.6917 0.6817 0.1880 0.044 Uiso 1 1 calc R
C1 C 0.5285(3) 0.6957(2) 0.11862(15) 0.0371(5) Uani 1 1 d .
H1A H 0.4450 0.7065 0.1284 0.045 Uiso 1 1 calc R
H1B H 0.5649 0.7603 0.0991 0.045 Uiso 1 1 calc R
C11 C 0.2584(3) 0.2969(3) -0.00709(19) 0.0526(7) Uani 1 1 d .
H11 H 0.2502 0.2587 -0.0632 0.063 Uiso 1 1 calc R
C12 C 0.2435(2) 0.4113(3) 0.02616(18) 0.0446(6) Uani 1 1 d .
H12 H 0.2226 0.4632 -0.0038 0.053 Uiso 1 1 calc R
C13 C 0.2646(2) 0.4352(3) 0.11043(18) 0.0442(6) Uani 1 1 d .
H13 H 0.2597 0.5058 0.1478 0.053 Uiso 1 1 calc R
C14 C 0.2948(3) 0.3362(3) 0.13071(19) 0.0502(7) Uani 1 1 d .
H14 H 0.3161 0.3291 0.1840 0.060 Uiso 1 1 calc R
C15 C 0.2873(3) 0.2495(3) 0.0571(2) 0.0555(8) Uani 1 1 d .
H15 H 0.2997 0.1728 0.0521 0.067 Uiso 1 1 calc R
C16 C 0.5765(3) 0.2356(2) 0.04012(19) 0.0475(6) Uani 1 1 d .
H16 H 0.5358 0.1746 -0.0066 0.057 Uiso 1 1 calc R
C17 C 0.6669(3) 0.3309(3) 0.04160(18) 0.0443(6) Uani 1 1 d .
H17 H 0.7004 0.3434 -0.0035 0.053 Uiso 1 1 calc R
C18 C 0.6985(3) 0.4041(3) 0.12146(19) 0.0480(7) Uani 1 1 d .
H18 H 0.7544 0.4764 0.1396 0.058 Uiso 1 1 calc R
C19 C 0.6308(3) 0.3498(3) 0.17057(19) 0.0544(8) Uani 1 1 d .
H19 H 0.6352 0.3789 0.2274 0.065 Uiso 1 1 calc R
C20 C 0.5574(3) 0.2467(3) 0.1203(2) 0.0543(7) Uani 1 1 d .
H20 H 0.5036 0.1931 0.1371 0.065 Uiso 1 1 calc R
C21 C 0.4109(2) 0.6488(2) 0.28496(15) 0.0401(6) Uani 1 1 d .
C22 C 0.3292(3) 0.5805(3) 0.31716(18) 0.0519(7) Uani 1 1 d .
H22 H 0.3344 0.5019 0.3114 0.062 Uiso 1 1 calc R
C23 C 0.2408(3) 0.6280(4) 0.3575(2) 0.0667(10) Uani 1 1 d .
H23 H 0.1872 0.5817 0.3798 0.080 Uiso 1 1 calc R
C24 C 0.2305(3) 0.7419(4) 0.36530(19) 0.0691(11) Uani 1 1 d .
H24 H 0.1691 0.7729 0.3920 0.083 Uiso 1 1 calc R
C25 C 0.3097(3) 0.8106(3) 0.33411(19) 0.0602(9) Uani 1 1 d .
H25 H 0.3034 0.8890 0.3401 0.072 Uiso 1 1 calc R
C26 C 0.3996(3) 0.7639(3) 0.29351(17) 0.0484(7) Uani 1 1 d .
H26 H 0.4531 0.8111 0.2717 0.058 Uiso 1 1 calc R
C31 C 0.6444(2) 0.5772(2) 0.32302(16) 0.0402(6) Uani 1 1 d .
C32 C 0.7646(3) 0.6442(3) 0.34363(19) 0.0525(7) Uani 1 1 d .
H32 H 0.7887 0.6960 0.3135 0.063 Uiso 1 1 calc R
C33 C 0.8488(3) 0.6347(4) 0.4085(2) 0.0647(9) Uani 1 1 d .
H33 H 0.9297 0.6808 0.4226 0.078 Uiso 1 1 calc R
C34 C 0.8151(3) 0.5585(4) 0.4524(2) 0.0645(9) Uani 1 1 d .
H34 H 0.8733 0.5515 0.4957 0.077 Uiso 1 1 calc R
C35 C 0.6970(4) 0.4928(3) 0.4332(2) 0.0628(9) Uani 1 1 d .
H35 H 0.6738 0.4412 0.4636 0.075 Uiso 1 1 calc R
C36 C 0.6114(3) 0.5022(3) 0.36896(19) 0.0548(7) Uani 1 1 d .
H36 H 0.5301 0.4572 0.3564 0.066 Uiso 1 1 calc R
C41 C -0.0467(2) 1.0228(2) 0.77440(14) 0.0298(5) Uani 1 1 d .
F42 F 0.12781(14) 1.14516(13) 0.75250(11) 0.0467(4) Uani 1 1 d .
C42 C 0.0208(2) 1.1325(2) 0.78216(15) 0.0341(5) Uani 1 1 d .
F43 F 0.06290(17) 1.33835(13) 0.82763(12) 0.0541(4) Uani 1 1 d .
C43 C -0.0130(2) 1.2359(2) 0.81978(16) 0.0381(5) Uani 1 1 d .
F44 F -0.15614(18) 1.33334(14) 0.88660(11) 0.0570(4) Uani 1 1 d .
C44 C -0.1209(3) 1.2340(2) 0.84977(16) 0.0394(6) Uani 1 1 d .
F45 F -0.30001(16) 1.12438(16) 0.87326(12) 0.0562(4) Uani 1 1 d .
C45 C -0.1940(2) 1.1278(2) 0.84283(15) 0.0377(5) Uani 1 1 d .
F46 F -0.23216(14) 0.92548(13) 0.80219(10) 0.0426(3) Uani 1 1 d .
C46 C -0.1561(2) 1.0267(2) 0.80602(15) 0.0331(5) Uani 1 1 d .
C51 C -0.1270(2) 0.8562(2) 0.64450(14) 0.0317(5) Uani 1 1 d .
F52 F -0.02745(15) 1.00634(15) 0.59656(10) 0.0492(4) Uani 1 1 d .
C52 C -0.1268(2) 0.9213(2) 0.58821(16) 0.0377(5) Uani 1 1 d .
F53 F -0.2175(2) 0.9743(2) 0.47301(12) 0.0711(6) Uani 1 1 d .
C53 C -0.2245(3) 0.9077(3) 0.52467(17) 0.0471(6) Uani 1 1 d .
F54 F -0.42789(19) 0.8135(2) 0.45439(12) 0.0745(6) Uani 1 1 d .
C54 C -0.3310(3) 0.8268(3) 0.51511(17) 0.0498(7) Uani 1 1 d .
F55 F -0.44015(16) 0.67883(17) 0.55956(12) 0.0618(5) Uani 1 1 d .
C55 C -0.3368(2) 0.7593(3) 0.56809(17) 0.0446(6) Uani 1 1 d .
F56 F -0.25326(14) 0.70568(13) 0.68047(10) 0.0451(4) Uani 1 1 d .
C56 C -0.2366(2) 0.7752(2) 0.63042(15) 0.0356(5) Uani 1 1 d .
C61 C -0.0150(2) 0.8049(2) 0.78310(14) 0.0306(5) Uani 1 1 d .
F62 F -0.01275(16) 0.65130(13) 0.66616(9) 0.0467(4) Uani 1 1 d .
C62 C -0.0065(2) 0.6897(2) 0.74815(15) 0.0351(5) Uani 1 1 d .
F63 F 0.01890(18) 0.50061(14) 0.75235(11) 0.0551(4) Uani 1 1 d .
C63 C 0.0101(2) 0.6100(2) 0.79128(16) 0.0380(5) Uani 1 1 d .
F64 F 0.03535(15) 0.56791(15) 0.91929(11) 0.0502(4) Uani 1 1 d .
C64 C 0.0203(2) 0.6437(2) 0.87493(16) 0.0378(5) Uani 1 1 d .
F65 F 0.02546(17) 0.79137(16) 0.99502(9) 0.0537(4) Uani 1 1 d .
C65 C 0.0152(2) 0.7568(2) 0.91324(15) 0.0377(5) Uani 1 1 d .
F66 F -0.00542(16) 0.94318(13) 0.91202(9) 0.0464(4) Uani 1 1 d .
C66 C -0.0023(2) 0.8342(2) 0.86764(15) 0.0348(5) Uani 1 1 d .
C71 C 0.1292(2) 0.9050(2) 0.70795(15) 0.0327(5) Uani 1 1 d .
F73 F 0.44570(16) 1.01295(17) 0.83115(13) 0.0641(5) Uani 1 1 d .
C73 C 0.3534(3) 0.9598(2) 0.76557(19) 0.0460(6) Uani 1 1 d .
F74 F 0.50262(17) 0.9094(2) 0.68368(15) 0.0799(7) Uani 1 1 d .
C74 C 0.3827(3) 0.9072(3) 0.6911(2) 0.0529(7) Uani 1 1 d .
F75 F 0.31406(19) 0.8009(2) 0.55311(12) 0.0700(6) Uani 1 1 d .
C75 C 0.2877(3) 0.8532(3) 0.62577(18) 0.0485(7) Uani 1 1 d .
F76 F 0.21017(14) 1.00842(14) 0.84779(9) 0.0457(4) Uani 1 1 d .
F72 F 0.07799(15) 0.79654(16) 0.56713(9) 0.0496(4) Uani 1 1 d .
C72 C 0.2306(2) 0.9563(2) 0.77224(16) 0.0373(5) Uani 1 1 d .
C76 C 0.1645(2) 0.8528(2) 0.63497(16) 0.0388(5) Uani 1 1 d .

loop_
_atom_site_aniso_label
_atom_site_aniso_U_11
_atom_site_aniso_U_22
_atom_site_aniso_U_33
_atom_site_aniso_U_23
_atom_site_aniso_U_13
_atom_site_aniso_U_12
Zr1 0.02880(13) 0.03103(13) 0.03363(13) 0.01096(9) 0.00817(9) 0.00716(9)
P1 0.0304(3) 0.0384(3) 0.0353(3) 0.0120(3) 0.0046(2) 0.0042(2)
B1 0.0301(13) 0.0303(12) 0.0291(12) 0.0086(10) 0.0055(10) 0.0057(10)
O1 0.0349(9) 0.0306(8) 0.0340(8) 0.0085(7) 0.0099(7) 0.0072(7)
C2 0.0344(12) 0.0358(12) 0.0368(12) 0.0078(10) 0.0074(10) 0.0027(10)
C1 0.0448(14) 0.0325(12) 0.0352(12) 0.0085(10) 0.0103(10) 0.0105(10)
C11 0.0361(14) 0.0605(18) 0.0479(16) 0.0023(14) 0.0094(12) -0.0105(13)
C12 0.0267(12) 0.0541(16) 0.0540(16) 0.0250(13) 0.0026(11) -0.0011(11)
C13 0.0287(12) 0.0493(15) 0.0521(15) 0.0073(12) 0.0117(11) 0.0080(11)
C14 0.0348(14) 0.072(2) 0.0533(16) 0.0327(15) 0.0145(12) 0.0060(13)
C15 0.0404(15) 0.0389(15) 0.090(2) 0.0218(15) 0.0201(15) 0.0015(12)
C16 0.0507(16) 0.0367(14) 0.0558(17) 0.0110(12) 0.0059(13) 0.0181(12)
C17 0.0385(14) 0.0511(15) 0.0506(15) 0.0173(12) 0.0123(12) 0.0220(12)
C18 0.0358(14) 0.0464(15) 0.0597(17) 0.0120(13) -0.0022(12) 0.0172(12)
C19 0.0646(19) 0.0650(19) 0.0439(15) 0.0187(14) 0.0093(14) 0.0390(16)
C20 0.0584(18) 0.0532(17) 0.069(2) 0.0344(16) 0.0206(15) 0.0270(15)
C21 0.0336(13) 0.0521(15) 0.0311(12) 0.0089(11) 0.0018(10) 0.0069(11)
C22 0.0433(15) 0.0634(19) 0.0448(15) 0.0102(13) 0.0130(12) 0.0020(13)
C23 0.0471(18) 0.097(3) 0.0502(18) 0.0118(18) 0.0177(14) 0.0027(18)
C24 0.0492(18) 0.117(3) 0.0389(16) 0.0079(18) 0.0112(13) 0.032(2)
C25 0.061(2) 0.080(2) 0.0416(15) 0.0111(15) 0.0064(14) 0.0361(18)
C26 0.0467(15) 0.0605(18) 0.0385(14) 0.0122(12) 0.0046(12) 0.0180(13)
C31 0.0369(13) 0.0462(14) 0.0361(13) 0.0112(11) 0.0030(10) 0.0082(11)
C32 0.0391(15) 0.0651(19) 0.0514(16) 0.0191(14) 0.0024(12) 0.0050(13)
C33 0.0392(16) 0.092(3) 0.0558(19) 0.0184(18) -0.0045(14) 0.0071(16)
C34 0.063(2) 0.088(3) 0.0432(16) 0.0182(17) -0.0041(15) 0.0283(19)
C35 0.073(2) 0.071(2) 0.0479(17) 0.0275(16) 0.0023(15) 0.0149(18)
C36 0.0518(17) 0.0611(19) 0.0506(17) 0.0241(14) 0.0008(13) 0.0018(14)
C41 0.0280(11) 0.0301(11) 0.0323(11) 0.0112(9) 0.0033(9) 0.0066(9)
F42 0.0376(8) 0.0354(8) 0.0719(11) 0.0199(7) 0.0211(7) 0.0034(6)
C42 0.0310(12) 0.0332(12) 0.0394(12) 0.0131(10) 0.0059(10) 0.0061(9)
F43 0.0588(10) 0.0268(7) 0.0754(12) 0.0153(7) 0.0107(9) 0.0042(7)
C43 0.0427(14) 0.0261(11) 0.0436(13) 0.0122(10) -0.0004(11) 0.0051(10)
F44 0.0673(11) 0.0407(9) 0.0649(11) 0.0072(8) 0.0151(9) 0.0275(8)
C44 0.0441(14) 0.0339(12) 0.0398(13) 0.0068(10) 0.0024(11) 0.0184(11)
F45 0.0416(9) 0.0605(11) 0.0673(11) 0.0083(9) 0.0236(8) 0.0170(8)
C45 0.0326(12) 0.0453(14) 0.0363(12) 0.0093(10) 0.0068(10) 0.0143(10)
F46 0.0338(7) 0.0392(8) 0.0527(9) 0.0098(7) 0.0142(6) 0.0006(6)
C46 0.0309(12) 0.0332(12) 0.0345(12) 0.0099(9) 0.0039(9) 0.0053(9)
C51 0.0310(11) 0.0335(11) 0.0311(11) 0.0094(9) 0.0055(9) 0.0081(9)
F52 0.0455(9) 0.0552(10) 0.0553(9) 0.0325(8) 0.0104(7) 0.0050(7)
C52 0.0363(13) 0.0424(13) 0.0384(13) 0.0169(11) 0.0074(10) 0.0101(11)
F53 0.0720(13) 0.0985(16) 0.0609(11) 0.0536(12) 0.0063(10) 0.0237(11)
C53 0.0520(16) 0.0597(17) 0.0388(14) 0.0257(13) 0.0084(12) 0.0190(14)
F54 0.0565(12) 0.1037(16) 0.0554(11) 0.0240(11) -0.0195(9) 0.0173(11)
C54 0.0434(15) 0.0668(19) 0.0358(13) 0.0115(13) -0.0052(11) 0.0178(14)
F55 0.0379(9) 0.0680(12) 0.0655(11) 0.0129(9) -0.0042(8) -0.0092(8)
C55 0.0334(13) 0.0479(15) 0.0460(15) 0.0065(12) 0.0031(11) 0.0044(11)
F56 0.0434(8) 0.0411(8) 0.0480(9) 0.0190(7) 0.0015(7) -0.0057(7)
C56 0.0366(13) 0.0358(12) 0.0332(12) 0.0083(10) 0.0061(10) 0.0062(10)
C61 0.0298(11) 0.0297(11) 0.0323(11) 0.0107(9) 0.0034(9) 0.0048(9)
F62 0.0656(10) 0.0382(8) 0.0342(7) 0.0048(6) 0.0053(7) 0.0173(7)
C62 0.0364(12) 0.0358(12) 0.0322(12) 0.0099(10) 0.0025(9) 0.0079(10)
F63 0.0735(12) 0.0319(8) 0.0583(10) 0.0114(7) 0.0000(9) 0.0187(8)
C63 0.0364(13) 0.0306(12) 0.0465(14) 0.0123(10) 0.0025(10) 0.0080(10)
F64 0.0512(9) 0.0524(9) 0.0586(10) 0.0357(8) 0.0064(8) 0.0140(8)
C64 0.0310(12) 0.0410(13) 0.0468(14) 0.0239(11) 0.0040(10) 0.0065(10)
F65 0.0674(11) 0.0652(11) 0.0324(8) 0.0205(7) 0.0067(7) 0.0156(9)
C65 0.0329(12) 0.0496(14) 0.0319(12) 0.0163(11) 0.0037(9) 0.0059(11)
F66 0.0674(11) 0.0383(8) 0.0312(7) 0.0048(6) 0.0062(7) 0.0154(7)
C66 0.0356(12) 0.0331(12) 0.0356(12) 0.0097(10) 0.0056(10) 0.0078(10)
C71 0.0318(12) 0.0326(11) 0.0372(12) 0.0143(10) 0.0075(9) 0.0082(9)
F73 0.0327(9) 0.0616(11) 0.0805(13) 0.0006(9) -0.0079(8) 0.0070(8)
C73 0.0326(13) 0.0411(14) 0.0600(17) 0.0106(12) 0.0014(12) 0.0072(11)
F74 0.0364(10) 0.0989(16) 0.1040(17) 0.0157(13) 0.0260(10) 0.0228(10)
C74 0.0324(14) 0.0603(18) 0.071(2) 0.0192(15) 0.0162(13) 0.0160(13)
F75 0.0646(12) 0.0990(16) 0.0571(11) 0.0173(10) 0.0318(9) 0.0378(11)
C75 0.0492(16) 0.0585(17) 0.0477(15) 0.0174(13) 0.0223(13) 0.0242(14)
F76 0.0394(8) 0.0487(9) 0.0399(8) 0.0009(7) 0.0011(6) 0.0076(7)
F72 0.0489(9) 0.0652(10) 0.0329(8) 0.0078(7) 0.0073(7) 0.0161(8)
C72 0.0332(12) 0.0337(12) 0.0434(13) 0.0084(10) 0.0057(10) 0.0075(10)
C76 0.0385(13) 0.0430(14) 0.0369(13) 0.0123(11) 0.0072(10) 0.0117(11)

loop_
_atom_type_symbol
_atom_type_description
_atom_type_scat_dispersion_real
_atom_type_scat_dispersion_imag
_atom_type_scat_source
C C 0.0033 0.0016 'International Tables Vol C Tables 4.2.6.8 and 6.1.1.4'
H H 0.0000 0.0000 'International Tables Vol C Tables 4.2.6.8 and 6.1.1.4'
B B 0.0013 0.0007 'International Tables Vol C Tables 4.2.6.8 and 6.1.1.4'
O O 0.0106 0.0060 'International Tables Vol C Tables 4.2.6.8 and 6.1.1.4'
F F 0.0171 0.0103 'International Tables Vol C Tables 4.2.6.8 and 6.1.1.4'
P P 0.1023 0.0942 'International Tables Vol C Tables 4.2.6.8 and 6.1.1.4'
Zr Zr -2.9673 0.5597 'International Tables Vol C Tables 4.2.6.8 and 6.1.1.4'

loop_
_geom_angle_atom_site_label_1
_geom_angle_atom_site_label_2
_geom_angle_atom_site_label_3
_geom_angle
_geom_angle_site_symmetry_1
_geom_angle_site_symmetry_3
O1 Zr1 O1 65.95(7) . 2_665
O1 Zr1 C14 126.29(9) . .
O1 Zr1 C14 129.35(8) 2_665 .
O1 Zr1 C13 94.94(8) . .
O1 Zr1 C13 112.92(8) 2_665 .
C14 Zr1 C13 32.50(10) . .
O1 Zr1 C18 93.80(8) . .
O1 Zr1 C18 99.75(9) 2_665 .
C14 Zr1 C18 124.44(10) . .
C13 Zr1 C18 146.94(10) . .
O1 Zr1 C16 132.43(8) . .
O1 Zr1 C16 85.28(8) 2_665 .
C14 Zr1 C16 101.28(10) . .
C13 Zr1 C16 131.92(10) . .
C18 Zr1 C16 53.09(10) . .
O1 Zr1 C17 101.54(8) . .
O1 Zr1 C17 75.06(8) 2_665 .
C14 Zr1 C17 131.26(10) . .
C13 Zr1 C17 163.51(10) . .
C18 Zr1 C17 31.92(9) . .
C16 Zr1 C17 32.03(9) . .
O1 Zr1 C12 88.67(8) . .
O1 Zr1 C12 82.07(8) 2_665 .
C14 Zr1 C12 53.10(9) . .
C13 Zr1 C12 31.62(9) . .
C18 Zr1 C12 177.37(9) . .
C16 Zr1 C12 125.45(10) . .
C17 Zr1 C12 148.17(10) . .
O1 Zr1 C15 141.17(9) . .
O1 Zr1 C15 103.58(10) 2_665 .
C14 Zr1 C15 32.33(11) . .
C13 Zr1 C15 53.05(10) . .
C18 Zr1 C15 125.03(10) . .
C16 Zr1 C15 80.05(10) . .
C17 Zr1 C15 111.90(10) . .
C12 Zr1 C15 52.50(10) . .
O1 Zr1 C11 113.69(9) . .
O1 Zr1 C11 76.56(8) 2_665 .
C14 Zr1 C11 53.07(10) . .
C13 Zr1 C11 52.69(10) . .
C18 Zr1 C11 146.70(10) . .
C16 Zr1 C11 93.66(11) . .
C17 Zr1 C11 119.31(10) . .
C12 Zr1 C11 31.80(10) . .
C15 Zr1 C11 31.50(11) . .
O1 Zr1 C19 118.15(9) . .
O1 Zr1 C19 127.70(8) 2_665 .
C14 Zr1 C19 92.09(11) . .
C13 Zr1 C19 118.16(10) . .
C18 Zr1 C19 32.36(11) . .
C16 Zr1 C19 52.43(10) . .
C17 Zr1 C19 52.69(10) . .
C12 Zr1 C19 145.15(10) . .
C15 Zr1 C19 98.11(11) . .
C11 Zr1 C19 128.08(12) . .
O1 Zr1 C20 146.35(9) . .
O1 Zr1 C20 116.98(9) 2_665 .
C14 Zr1 C20 79.71(10) . .
C13 Zr1 C20 112.02(10) . .
C18 Zr1 C20 52.65(10) . .
C16 Zr1 C20 31.74(10) . .
C17 Zr1 C20 52.46(10) . .
C12 Zr1 C20 124.83(10) . .
C15 Zr1 C20 72.41(11) . .
C11 Zr1 C20 98.93(11) . .
C19 Zr1 C20 31.07(11) . .
C2 P1 C21 104.91(13) . .
C2 P1 C31 105.21(12) . .
C21 P1 C31 103.27(12) . .
C2 P1 Zr1 92.61(8) . .
C21 P1 Zr1 122.54(8) . .
C31 P1 Zr1 124.36(9) . .
C61 B1 C41 112.67(18) . .
C61 B1 C51 114.88(19) . .
C41 B1 C51 100.37(18) . .
C61 B1 C71 100.43(18) . .
C41 B1 C71 113.95(19) . .
C51 B1 C71 115.23(19) . .
C1 O1 Zr1 126.57(14) . .
C1 O1 Zr1 118.91(13) . 2_665
Zr1 O1 Zr1 114.05(7) . 2_665
C1 C2 P1 107.88(17) . .
C1 C2 H2A 110.1 . .
P1 C2 H2A 110.1 . .
C1 C2 H2B 110.1 . .
P1 C2 H2B 110.1 . .
H2A C2 H2B 108.4 . .
O1 C1 C2 110.4(2) . .
O1 C1 H1A 109.6 . .
C2 C1 H1A 109.6 . .
O1 C1 H1B 109.6 . .
C2 C1 H1B 109.6 . .
H1A C1 H1B 108.1 . .
C15 C11 C12 108.1(3) . .
C15 C11 Zr1 73.86(17) . .
C12 C11 Zr1 73.67(15) . .
C15 C11 H11 126.0 . .
C12 C11 H11 126.0 . .
Zr1 C11 H11 118.4 . .
C13 C12 C11 108.3(3) . .
C13 C12 Zr1 72.92(15) . .
C11 C12 Zr1 74.53(16) . .
C13 C12 H12 125.8 . .
C11 C12 H12 125.8 . .
Zr1 C12 H12 118.6 . .
C12 C13 C14 108.2(3) . .
C12 C13 Zr1 75.46(15) . .
C14 C13 Zr1 72.69(15) . .
C12 C13 H13 125.9 . .
C14 C13 H13 125.9 . .
Zr1 C13 H13 117.9 . .
C13 C14 C15 107.5(3) . .
C13 C14 Zr1 74.81(15) . .
C15 C14 Zr1 76.19(16) . .
C13 C14 H14 126.2 . .
C15 C14 H14 126.2 . .
Zr1 C14 H14 115.1 . .
C11 C15 C14 107.9(3) . .
C11 C15 Zr1 74.64(16) . .
C14 C15 Zr1 71.48(16) . .
C11 C15 H15 126.1 . .
C14 C15 H15 126.1 . .
Zr1 C15 H15 119.7 . .
C20 C16 C17 108.0(3) . .
C20 C16 Zr1 76.09(16) . .
C17 C16 Zr1 74.28(15) . .
C20 C16 H16 126.0 . .
C17 C16 H16 126.0 . .
Zr1 C16 H16 115.8 . .
C18 C17 C16 108.1(3) . .
C18 C17 Zr1 73.52(15) . .
C16 C17 Zr1 73.68(15) . .
C18 C17 H17 125.9 . .
C16 C17 H17 125.9 . .
Zr1 C17 H17 118.8 . .
C17 C18 C19 107.4(3) . .
C17 C18 Zr1 74.56(15) . .
C19 C18 Zr1 75.50(16) . .
C17 C18 H18 126.3 . .
C19 C18 H18 126.3 . .
Zr1 C18 H18 115.9 . .
C20 C19 C18 108.0(3) . .
C20 C19 Zr1 74.94(17) . .
C18 C19 Zr1 72.14(15) . .
C20 C19 H19 126.0 . .
C18 C19 H19 126.0 . .
Zr1 C19 H19 118.8 . .
C19 C20 C16 108.4(3) . .
C19 C20 Zr1 73.99(16) . .
C16 C20 Zr1 72.17(16) . .
C19 C20 H20 125.8 . .
C16 C20 H20 125.8 . .
Zr1 C20 H20 119.8 . .
C26 C21 C22 118.4(3) . .
C26 C21 P1 122.7(2) . .
C22 C21 P1 118.9(2) . .
C23 C22 C21 120.3(3) . .
C23 C22 H22 119.9 . .
C21 C22 H22 119.9 . .
C24 C23 C22 120.7(3) . .
C24 C23 H23 119.7 . .
C22 C23 H23 119.7 . .
C25 C24 C23 120.1(3) . .
C25 C24 H24 120.0 . .
C23 C24 H24 120.0 . .
C24 C25 C26 119.8(3) . .
C24 C25 H25 120.1 . .
C26 C25 H25 120.1 . .
C21 C26 C25 120.7(3) . .
C21 C26 H26 119.6 . .
C25 C26 H26 119.6 . .
C36 C31 C32 118.6(3) . .
C36 C31 P1 120.0(2) . .
C32 C31 P1 121.4(2) . .
C33 C32 C31 120.1(3) . .
C33 C32 H32 120.0 . .
C31 C32 H32 120.0 . .
C34 C33 C32 120.5(3) . .
C34 C33 H33 119.8 . .
C32 C33 H33 119.8 . .
C35 C34 C33 120.0(3) . .
C35 C34 H34 120.0 . .
C33 C34 H34 120.0 . .
C34 C35 C36 120.2(3) . .
C34 C35 H35 119.9 . .
C36 C35 H35 119.9 . .
C35 C36 C31 120.6(3) . .
C35 C36 H36 119.7 . .
C31 C36 H36 119.7 . .
C42 C41 C46 112.9(2) . .
C42 C41 B1 126.6(2) . .
C46 C41 B1 120.2(2) . .
F42 C42 C43 114.8(2) . .
F42 C42 C41 120.9(2) . .
C43 C42 C41 124.2(2) . .
F43 C43 C44 120.5(2) . .
F43 C43 C42 119.4(2) . .
C44 C43 C42 120.1(2) . .
F44 C44 C43 121.3(2) . .
F44 C44 C45 119.9(2) . .
C43 C44 C45 118.8(2) . .
F45 C45 C46 121.1(2) . .
F45 C45 C44 119.5(2) . .
C46 C45 C44 119.4(2) . .
F46 C46 C45 116.0(2) . .
F46 C46 C41 119.4(2) . .
C45 C46 C41 124.5(2) . .
C56 C51 C52 113.0(2) . .
C56 C51 B1 126.9(2) . .
C52 C51 B1 119.1(2) . .
F52 C52 C53 116.5(2) . .
F52 C52 C51 119.2(2) . .
C53 C52 C51 124.2(2) . .
F53 C53 C54 119.6(3) . .
F53 C53 C52 120.8(3) . .
C54 C53 C52 119.6(2) . .
F54 C54 C55 120.5(3) . .
F54 C54 C53 120.4(3) . .
C55 C54 C53 119.1(2) . .
F55 C55 C54 120.1(2) . .
F55 C55 C56 120.4(3) . .
C54 C55 C56 119.5(3) . .
F56 C56 C55 114.7(2) . .
F56 C56 C51 120.7(2) . .
C55 C56 C51 124.6(2) . .
C66 C61 C62 113.3(2) . .
C66 C61 B1 126.1(2) . .
C62 C61 B1 119.7(2) . .
F62 C62 C63 116.2(2) . .
F62 C62 C61 119.2(2) . .
C63 C62 C61 124.6(2) . .
F63 C63 C64 120.1(2) . .
F63 C63 C62 120.5(2) . .
C64 C63 C62 119.4(2) . .
F64 C64 C65 120.0(2) . .
F64 C64 C63 121.2(2) . .
C65 C64 C63 118.8(2) . .
F65 C65 C64 119.6(2) . .
F65 C65 C66 120.4(2) . .
C64 C65 C66 120.1(2) . .
F66 C66 C65 114.8(2) . .
F66 C66 C61 121.5(2) . .
C65 C66 C61 123.8(2) . .
C76 C71 C72 113.0(2) . .
C76 C71 B1 126.8(2) . .
C72 C71 B1 119.7(2) . .
F73 C73 C72 120.7(3) . .
F73 C73 C74 119.9(3) . .
C72 C73 C74 119.4(3) . .
F74 C74 C75 121.1(3) . .
F74 C74 C73 120.1(3) . .
C75 C74 C73 118.8(3) . .
F75 C75 C74 119.7(3) . .
F75 C75 C76 120.3(3) . .
C74 C75 C76 120.0(3) . .
F76 C72 C73 115.5(2) . .
F76 C72 C71 119.6(2) . .
C73 C72 C71 124.9(2) . .
F72 C76 C71 120.8(2) . .
F72 C76 C75 115.3(2) . .
C71 C76 C75 123.9(2) . .

loop_
_geom_bond_atom_site_label_1
_geom_bond_atom_site_label_2
_geom_bond_distance
_geom_bond_site_symmetry_2
Zr1 O1 2.1939(16) .
Zr1 O1 2.2480(16) 2_665
Zr1 C14 2.487(3) .
Zr1 C13 2.514(3) .
Zr1 C18 2.523(3) .
Zr1 C16 2.528(3) .
Zr1 C17 2.536(3) .
Zr1 C12 2.545(3) .
Zr1 C15 2.547(3) .
Zr1 C11 2.556(3) .
Zr1 C19 2.566(3) .
Zr1 C20 2.578(3) .
P1 C2 1.810(3) .
P1 C21 1.833(3) .
P1 C31 1.833(3) .
B1 C61 1.647(3) .
B1 C41 1.649(3) .
B1 C51 1.649(3) .
B1 C71 1.658(3) .
O1 C1 1.436(3) .
O1 Zr1 2.2480(16) 2_665
C2 C1 1.511(3) .
C2 H2A 0.9800 .
C2 H2B 0.9800 .
C1 H1A 0.9800 .
C1 H1B 0.9800 .
C11 C15 1.385(5) .
C11 C12 1.398(4) .
C11 H11 0.9400 .
C12 C13 1.379(4) .
C12 H12 0.9400 .
C13 C14 1.400(4) .
C13 H13 0.9400 .
C14 C15 1.402(5) .
C14 H14 0.9400 .
C15 H15 0.9400 .
C16 C20 1.397(4) .
C16 C17 1.397(4) .
C16 H16 0.9400 .
C17 C18 1.391(4) .
C17 H17 0.9400 .
C18 C19 1.419(5) .
C18 H18 0.9400 .
C19 C20 1.378(5) .
C19 H19 0.9400 .
C20 H20 0.9400 .
C21 C26 1.386(4) .
C21 C22 1.396(4) .
C22 C23 1.381(5) .
C22 H22 0.9400 .
C23 C24 1.371(6) .
C23 H23 0.9400 .
C24 C25 1.371(6) .
C24 H24 0.9400 .
C25 C26 1.393(4) .
C25 H25 0.9400 .
C26 H26 0.9400 .
C31 C36 1.387(4) .
C31 C32 1.391(4) .
C32 C33 1.386(4) .
C32 H32 0.9400 .
C33 C34 1.373(5) .
C33 H33 0.9400 .
C34 C35 1.366(5) .
C34 H34 0.9400 .
C35 C36 1.385(4) .
C35 H35 0.9400 .
C36 H36 0.9400 .
C41 C42 1.383(3) .
C41 C46 1.392(3) .
F42 C42 1.351(3) .
C42 C43 1.381(3) .
F43 C43 1.350(3) .
C43 C44 1.359(4) .
F44 C44 1.345(3) .
C44 C45 1.377(4) .
F45 C45 1.344(3) .
C45 C46 1.376(3) .
F46 C46 1.356(3) .
C51 C56 1.386(3) .
C51 C52 1.393(3) .
F52 C52 1.348(3) .
C52 C53 1.377(4) .
F53 C53 1.344(3) .
C53 C54 1.371(4) .
F54 C54 1.341(3) .
C54 C55 1.369(4) .
F55 C55 1.346(3) .
C55 C56 1.378(4) .
F56 C56 1.358(3) .
C61 C66 1.384(3) .
C61 C62 1.390(3) .
F62 C62 1.352(3) .
C62 C63 1.374(3) .
F63 C63 1.343(3) .
C63 C64 1.371(4) .
F64 C64 1.346(3) .
C64 C65 1.369(4) .
F65 C65 1.341(3) .
C65 C66 1.382(3) .
F66 C66 1.349(3) .
C71 C76 1.387(3) .
C71 C72 1.395(3) .
F73 C73 1.350(3) .
C73 C72 1.369(4) .
C73 C74 1.379(4) .
F74 C74 1.341(3) .
C74 C75 1.368(5) .
F75 C75 1.339(3) .
C75 C76 1.387(4) .
F76 C72 1.354(3) .
F72 C76 1.346(3) .

loop_
_geom_torsion_atom_site_label_1
_geom_torsion_atom_site_label_2
_geom_torsion_atom_site_label_3
_geom_torsion_atom_site_label_4
_geom_torsion
_geom_torsion_site_symmetry_1
_geom_torsion_site_symmetry_4
O1 Zr1 P1 C2 -17.92(10) . .
O1 Zr1 P1 C2 -11.17(11) 2_665 .
C14 Zr1 P1 C2 -151.37(11) . .
C13 Zr1 P1 C2 -118.70(11) . .
C18 Zr1 P1 C2 80.38(11) . .
C16 Zr1 P1 C2 110.93(12) . .
C17 Zr1 P1 C2 77.89(11) . .
C12 Zr1 P1 C2 -102.30(11) . .
C15 Zr1 P1 C2 -156.44(12) . .
C11 Zr1 P1 C2 -123.75(13) . .
C19 Zr1 P1 C2 113.05(12) . .
C20 Zr1 P1 C2 130.10(11) . .
O1 Zr1 P1 C21 91.64(12) . .
O1 Zr1 P1 C21 98.38(12) 2_665 .
C14 Zr1 P1 C21 -41.82(13) . .
C13 Zr1 P1 C21 -9.14(13) . .
C18 Zr1 P1 C21 -170.07(13) . .
C16 Zr1 P1 C21 -139.52(14) . .
C17 Zr1 P1 C21 -172.56(13) . .
C12 Zr1 P1 C21 7.25(13) . .
C15 Zr1 P1 C21 -46.88(14) . .
C11 Zr1 P1 C21 -14.20(15) . .
C19 Zr1 P1 C21 -137.39(14) . .
C20 Zr1 P1 C21 -120.34(13) . .
O1 Zr1 P1 C31 -128.36(12) . .
O1 Zr1 P1 C31 -121.62(12) 2_665 .
C14 Zr1 P1 C31 98.18(13) . .
C13 Zr1 P1 C31 130.86(13) . .
C18 Zr1 P1 C31 -30.07(13) . .
C16 Zr1 P1 C31 0.48(14) . .
C17 Zr1 P1 C31 -32.56(13) . .
C12 Zr1 P1 C31 147.25(12) . .
C15 Zr1 P1 C31 93.12(14) . .
C11 Zr1 P1 C31 125.80(15) . .
C19 Zr1 P1 C31 2.61(14) . .
C20 Zr1 P1 C31 19.66(13) . .
O1 Zr1 O1 C1 172.0(2) 2_665 .
C14 Zr1 O1 C1 49.7(2) . .
C13 Zr1 O1 C1 59.06(19) . .
C18 Zr1 O1 C1 -89.03(19) . .
C16 Zr1 O1 C1 -130.03(19) . .
C17 Zr1 O1 C1 -120.31(18) . .
C12 Zr1 O1 C1 90.08(19) . .
C15 Zr1 O1 C1 90.3(2) . .
C11 Zr1 O1 C1 110.27(19) . .
C19 Zr1 O1 C1 -66.6(2) . .
C20 Zr1 O1 C1 -84.9(2) . .
O1 Zr1 O1 Zr1 0.0 2_665 2_665
C14 Zr1 O1 Zr1 -122.26(10) . 2_665
C13 Zr1 O1 Zr1 -112.93(9) . 2_665
C18 Zr1 O1 Zr1 98.99(10) . 2_665
C16 Zr1 O1 Zr1 57.99(13) . 2_665
C17 Zr1 O1 Zr1 67.71(10) . 2_665
C12 Zr1 O1 Zr1 -81.91(9) . 2_665
C15 Zr1 O1 Zr1 -81.69(16) . 2_665
C11 Zr1 O1 Zr1 -61.72(11) . 2_665
C19 Zr1 O1 Zr1 121.38(10) . 2_665
C20 Zr1 O1 Zr1 103.07(16) . 2_665
C21 P1 C2 C1 -79.33(18) . .
C31 P1 C2 C1 172.10(17) . .
Zr1 P1 C2 C1 45.38(16) . .
Zr1 O1 C1 C2 48.8(3) . .
Zr1 O1 C1 C2 -139.56(16) 2_665 .
P1 C2 C1 O1 -64.2(2) . .
O1 Zr1 C11 C15 -155.80(18) . .
O1 Zr1 C11 C15 148.4(2) 2_665 .
C14 Zr1 C11 C15 -37.20(19) . .
C13 Zr1 C11 C15 -78.3(2) . .
C18 Zr1 C11 C15 61.1(3) . .
C16 Zr1 C11 C15 64.2(2) . .
C17 Zr1 C11 C15 84.4(2) . .
C12 Zr1 C11 C15 -114.9(3) . .
C19 Zr1 C11 C15 20.7(2) . .
C20 Zr1 C11 C15 32.7(2) . .
O1 Zr1 C11 C12 -40.90(19) . .
O1 Zr1 C11 C12 -96.68(18) 2_665 .
C14 Zr1 C11 C12 77.70(19) . .
C13 Zr1 C11 C12 36.61(17) . .
C18 Zr1 C11 C12 176.00(18) . .
C16 Zr1 C11 C12 179.07(18) . .
C17 Zr1 C11 C12 -160.69(16) . .
C15 Zr1 C11 C12 114.9(3) . .
C19 Zr1 C11 C12 135.62(18) . .
C20 Zr1 C11 C12 147.56(18) . .
C15 C11 C12 C13 0.8(3) . .
Zr1 C11 C12 C13 -65.64(18) . .
C15 C11 C12 Zr1 66.4(2) . .
O1 Zr1 C12 C13 -101.65(17) . .
O1 Zr1 C12 C13 -167.55(18) 2_665 .
C14 Zr1 C12 C13 37.61(18) . .
C18 Zr1 C12 C13 59(2) . .
C16 Zr1 C12 C13 114.06(19) . .
C17 Zr1 C12 C13 148.35(19) . .
C15 Zr1 C12 C13 78.52(19) . .
C11 Zr1 C12 C13 115.2(3) . .
C19 Zr1 C12 C13 40.8(3) . .
C20 Zr1 C12 C13 75.0(2) . .
O1 Zr1 C12 C11 143.15(18) . .
O1 Zr1 C12 C11 77.25(18) 2_665 .
C14 Zr1 C12 C11 -77.59(19) . .
C13 Zr1 C12 C11 -115.2(3) . .
C18 Zr1 C12 C11 -57(2) . .
C16 Zr1 C12 C11 -1.1(2) . .
C17 Zr1 C12 C11 33.1(3) . .
C15 Zr1 C12 C11 -36.69(18) . .
C19 Zr1 C12 C11 -74.4(3) . .
C20 Zr1 C12 C11 -40.2(2) . .
C11 C12 C13 C14 0.8(3) . .
Zr1 C12 C13 C14 -65.88(18) . .
C11 C12 C13 Zr1 66.71(19) . .
O1 Zr1 C13 C12 79.35(17) . .
O1 Zr1 C13 C12 13.41(19) 2_665 .
C14 Zr1 C13 C12 -114.7(3) . .
C18 Zr1 C13 C12 -175.89(17) . .
C16 Zr1 C13 C12 -91.6(2) . .
C17 Zr1 C13 C12 -102.8(3) . .
C15 Zr1 C13 C12 -76.6(2) . .
C11 Zr1 C13 C12 -36.83(17) . .
C19 Zr1 C13 C12 -154.97(17) . .
C20 Zr1 C13 C12 -121.21(18) . .
O1 Zr1 C13 C14 -165.92(18) . .
O1 Zr1 C13 C14 128.13(17) 2_665 .
C18 Zr1 C13 C14 -61.2(3) . .
C16 Zr1 C13 C14 23.1(2) . .
C17 Zr1 C13 C14 11.9(4) . .
C12 Zr1 C13 C14 114.7(3) . .
C15 Zr1 C13 C14 38.08(19) . .
C11 Zr1 C13 C14 77.9(2) . .
C19 Zr1 C13 C14 -40.2(2) . .
C20 Zr1 C13 C14 -6.5(2) . .
C12 C13 C14 C15 -2.1(3) . .
Zr1 C13 C14 C15 -69.81(19) . .
C12 C13 C14 Zr1 67.72(19) . .
O1 Zr1 C14 C13 17.5(2) . .
O1 Zr1 C14 C13 -69.5(2) 2_665 .
C18 Zr1 C14 C13 144.59(17) . .
C16 Zr1 C14 C13 -162.69(18) . .
C17 Zr1 C14 C13 -175.54(16) . .
C12 Zr1 C14 C13 -36.54(17) . .
C15 Zr1 C14 C13 -112.8(3) . .
C11 Zr1 C14 C13 -76.62(19) . .
C19 Zr1 C14 C13 145.26(18) . .
C20 Zr1 C14 C13 173.9(2) . .
O1 Zr1 C14 C15 130.32(18) . .
O1 Zr1 C14 C15 43.3(2) 2_665 .
C13 Zr1 C14 C15 112.8(3) . .
C18 Zr1 C14 C15 -102.6(2) . .
C16 Zr1 C14 C15 -49.9(2) . .
C17 Zr1 C14 C15 -62.7(2) . .
C12 Zr1 C14 C15 76.3(2) . .
C11 Zr1 C14 C15 36.21(19) . .
C19 Zr1 C14 C15 -101.9(2) . .
C20 Zr1 C14 C15 -73.3(2) . .
C12 C11 C15 C14 -2.1(3) . .
Zr1 C11 C15 C14 64.2(2) . .
C12 C11 C15 Zr1 -66.28(19) . .
C13 C14 C15 C11 2.6(3) . .
Zr1 C14 C15 C11 -66.3(2) . .
C13 C14 C15 Zr1 68.87(19) . .
O1 Zr1 C15 C11 36.8(3) . .
O1 Zr1 C15 C11 -31.6(2) 2_665 .
C14 Zr1 C15 C11 115.3(3) . .
C13 Zr1 C15 C11 77.1(2) . .
C18 Zr1 C15 C11 -144.05(19) . .
C16 Zr1 C15 C11 -114.2(2) . .
C17 Zr1 C15 C11 -110.71(19) . .
C12 Zr1 C15 C11 37.04(18) . .
C19 Zr1 C15 C11 -163.66(19) . .
C20 Zr1 C15 C11 -146.0(2) . .
O1 Zr1 C15 C14 -78.6(2) . .
O1 Zr1 C15 C14 -146.94(18) 2_665 .
C13 Zr1 C15 C14 -38.30(17) . .
C18 Zr1 C15 C14 100.6(2) . .
C16 Zr1 C15 C14 130.4(2) . .
C17 Zr1 C15 C14 133.94(18) . .
C12 Zr1 C15 C14 -78.31(19) . .
C11 Zr1 C15 C14 -115.3(3) . .
C19 Zr1 C15 C14 80.99(19) . .
C20 Zr1 C15 C14 98.7(2) . .
O1 Zr1 C16 C20 131.77(18) . .
O1 Zr1 C16 C20 -177.2(2) 2_665 .
C14 Zr1 C16 C20 -48.0(2) . .
C13 Zr1 C16 C20 -60.4(2) . .
C18 Zr1 C16 C20 76.8(2) . .
C17 Zr1 C16 C20 113.6(3) . .
C12 Zr1 C16 C20 -100.5(2) . .
C15 Zr1 C16 C20 -72.6(2) . .
C11 Zr1 C16 C20 -101.1(2) . .
C19 Zr1 C16 C20 35.85(19) . .
O1 Zr1 C16 C17 18.2(2) . .
O1 Zr1 C16 C17 69.16(17) 2_665 .
C14 Zr1 C16 C17 -161.62(17) . .
C13 Zr1 C16 C17 -174.03(16) . .
C18 Zr1 C16 C17 -36.77(17) . .
C12 Zr1 C16 C17 145.93(16) . .
C15 Zr1 C16 C17 173.86(19) . .
C11 Zr1 C16 C17 145.33(18) . .
C19 Zr1 C16 C17 -77.74(19) . .
C20 Zr1 C16 C17 -113.6(3) . .
C20 C16 C17 C18 -3.3(3) . .
Zr1 C16 C17 C18 66.00(18) . .
C20 C16 C17 Zr1 -69.3(2) . .
O1 Zr1 C17 C18 78.47(18) . .
O1 Zr1 C17 C18 139.46(19) 2_665 .
C14 Zr1 C17 C18 -90.8(2) . .
C13 Zr1 C17 C18 -99.3(4) . .
C16 Zr1 C17 C18 -115.1(3) . .
C12 Zr1 C17 C18 -175.03(18) . .
C15 Zr1 C17 C18 -121.65(19) . .
C11 Zr1 C17 C18 -155.74(18) . .
C19 Zr1 C17 C18 -38.26(18) . .
C20 Zr1 C17 C18 -77.7(2) . .
O1 Zr1 C17 C16 -166.41(17) . .
O1 Zr1 C17 C16 -105.42(18) 2_665 .
C14 Zr1 C17 C16 24.3(2) . .
C13 Zr1 C17 C16 15.8(4) . .
C18 Zr1 C17 C16 115.1(3) . .
C12 Zr1 C17 C16 -59.9(3) . .
C15 Zr1 C17 C16 -6.5(2) . .
C11 Zr1 C17 C16 -40.6(2) . .
C19 Zr1 C17 C16 76.9(2) . .
C20 Zr1 C17 C16 37.45(18) . .
C16 C17 C18 C19 2.9(3) . .
Zr1 C17 C18 C19 68.98(19) . .
C16 C17 C18 Zr1 -66.10(19) . .
O1 Zr1 C18 C17 -105.82(18) . .
O1 Zr1 C18 C17 -39.59(18) 2_665 .
C14 Zr1 C18 C17 114.30(19) . .
C13 Zr1 C18 C17 149.10(19) . .
C16 Zr1 C18 C17 36.91(17) . .
C12 Zr1 C18 C17 94(2) . .
C15 Zr1 C18 C17 74.7(2) . .
C11 Zr1 C18 C17 40.7(3) . .
C19 Zr1 C18 C17 113.1(3) . .
C20 Zr1 C18 C17 77.03(19) . .
O1 Zr1 C18 C19 141.12(18) . .
O1 Zr1 C18 C19 -152.65(17) 2_665 .
C14 Zr1 C18 C19 1.2(2) . .
C13 Zr1 C18 C19 36.0(3) . .
C16 Zr1 C18 C19 -76.1(2) . .
C17 Zr1 C18 C19 -113.1(3) . .
C12 Zr1 C18 C19 -19(2) . .
C15 Zr1 C18 C19 -38.4(2) . .
C11 Zr1 C18 C19 -72.3(3) . .
C20 Zr1 C18 C19 -36.03(18) . .
C17 C18 C19 C20 -1.4(3) . .
Zr1 C18 C19 C20 66.9(2) . .
C17 C18 C19 Zr1 -68.34(18) . .
O1 Zr1 C19 C20 -160.29(17) . .
O1 Zr1 C19 C20 -80.1(2) 2_665 .
C14 Zr1 C19 C20 66.0(2) . .
C13 Zr1 C19 C20 86.3(2) . .
C18 Zr1 C19 C20 -115.0(3) . .
C16 Zr1 C19 C20 -36.65(18) . .
C17 Zr1 C19 C20 -77.3(2) . .
C12 Zr1 C19 C20 63.5(3) . .
C15 Zr1 C19 C20 34.1(2) . .
C11 Zr1 C19 C20 23.3(2) . .
O1 Zr1 C19 C18 -45.3(2) . .
O1 Zr1 C19 C18 34.9(2) 2_665 .
C14 Zr1 C19 C18 -178.98(19) . .
C13 Zr1 C19 C18 -158.65(17) . .
C16 Zr1 C19 C18 78.37(19) . .
C17 Zr1 C19 C18 37.71(17) . .
C12 Zr1 C19 C18 178.50(17) . .
C15 Zr1 C19 C18 149.11(19) . .
C11 Zr1 C19 C18 138.35(18) . .
C20 Zr1 C19 C18 115.0(3) . .
C18 C19 C20 C16 -0.6(3) . .
Zr1 C19 C20 C16 64.5(2) . .
C18 C19 C20 Zr1 -65.07(19) . .
C17 C16 C20 C19 2.4(3) . .
Zr1 C16 C20 C19 -65.6(2) . .
C17 C16 C20 Zr1 68.05(19) . .
O1 Zr1 C20 C19 32.5(3) . .
O1 Zr1 C20 C19 119.00(19) 2_665 .
C14 Zr1 C20 C19 -111.9(2) . .
C13 Zr1 C20 C19 -108.4(2) . .
C18 Zr1 C20 C19 37.59(19) . .
C16 Zr1 C20 C19 115.9(3) . .
C17 Zr1 C20 C19 78.1(2) . .
C12 Zr1 C20 C19 -141.47(19) . .
C15 Zr1 C20 C19 -144.4(2) . .
C11 Zr1 C20 C19 -161.61(19) . .
O1 Zr1 C20 C16 -83.5(2) . .
O1 Zr1 C20 C16 3.1(2) 2_665 .
C14 Zr1 C20 C16 132.2(2) . .
C13 Zr1 C20 C16 135.72(18) . .
C18 Zr1 C20 C16 -78.3(2) . .
C17 Zr1 C20 C16 -37.81(18) . .
C12 Zr1 C20 C16 102.6(2) . .
C15 Zr1 C20 C16 99.7(2) . .
C11 Zr1 C20 C16 82.5(2) . .
C19 Zr1 C20 C16 -115.9(3) . .
C2 P1 C21 C26 -5.2(3) . .
C31 P1 C21 C26 104.7(2) . .
Zr1 P1 C21 C26 -108.3(2) . .
C2 P1 C21 C22 176.7(2) . .
C31 P1 C21 C22 -73.3(2) . .
Zr1 P1 C21 C22 73.6(2) . .
C26 C21 C22 C23 -0.9(4) . .
P1 C21 C22 C23 177.2(2) . .
C21 C22 C23 C24 1.1(5) . .
C22 C23 C24 C25 -1.1(5) . .
C23 C24 C25 C26 0.9(5) . .
C22 C21 C26 C25 0.7(4) . .
P1 C21 C26 C25 -177.4(2) . .
C24 C25 C26 C21 -0.7(5) . .
C2 P1 C31 C36 177.1(2) . .
C21 P1 C31 C36 67.4(3) . .
Zr1 P1 C31 C36 -78.8(3) . .
C2 P1 C31 C32 -4.1(3) . .
C21 P1 C31 C32 -113.8(3) . .
Zr1 P1 C31 C32 100.0(2) . .
C36 C31 C32 C33 0.4(5) . .
P1 C31 C32 C33 -178.4(3) . .
C31 C32 C33 C34 0.7(5) . .
C32 C33 C34 C35 -1.2(6) . .
C33 C34 C35 C36 0.5(6) . .
C34 C35 C36 C31 0.6(6) . .
C32 C31 C36 C35 -1.0(5) . .
P1 C31 C36 C35 177.8(3) . .
C61 B1 C41 C42 129.9(2) . .
C51 B1 C41 C42 -107.5(2) . .
C71 B1 C41 C42 16.3(3) . .
C61 B1 C41 C46 -55.8(3) . .
C51 B1 C41 C46 66.9(2) . .
C71 B1 C41 C46 -169.4(2) . .
C46 C41 C42 F42 -178.0(2) . .
B1 C41 C42 F42 -3.3(4) . .
C46 C41 C42 C43 2.2(3) . .
B1 C41 C42 C43 176.9(2) . .
F42 C42 C43 F43 -3.1(3) . .
C41 C42 C43 F43 176.8(2) . .
F42 C42 C43 C44 178.0(2) . .
C41 C42 C43 C44 -2.2(4) . .
F43 C43 C44 F44 1.2(4) . .
C42 C43 C44 F44 -179.9(2) . .
F43 C43 C44 C45 -178.0(2) . .
C42 C43 C44 C45 0.9(4) . .
F44 C44 C45 F45 -0.2(4) . .
C43 C44 C45 F45 179.0(2) . .
F44 C44 C45 C46 -179.1(2) . .
C43 C44 C45 C46 0.1(4) . .
F45 C45 C46 F46 0.4(3) . .
C44 C45 C46 F46 179.3(2) . .
F45 C45 C46 C41 -178.8(2) . .
C44 C45 C46 C41 0.1(4) . .
C42 C41 C46 F46 179.6(2) . .
B1 C41 C46 F46 4.5(3) . .
C42 C41 C46 C45 -1.2(3) . .
B1 C41 C46 C45 -176.3(2) . .
C61 B1 C51 C56 19.1(3) . .
C41 B1 C51 C56 -102.0(3) . .
C71 B1 C51 C56 135.1(2) . .
C61 B1 C51 C52 -173.1(2) . .
C41 B1 C51 C52 65.7(3) . .
C71 B1 C51 C52 -57.1(3) . .
C56 C51 C52 F52 177.7(2) . .
B1 C51 C52 F52 8.3(3) . .
C56 C51 C52 C53 -0.1(4) . .
B1 C51 C52 C53 -169.5(2) . .
F52 C52 C53 F53 1.8(4) . .
C51 C52 C53 F53 179.7(3) . .
F52 C52 C53 C54 -176.7(3) . .
C51 C52 C53 C54 1.1(4) . .
F53 C53 C54 F54 0.3(5) . .
C52 C53 C54 F54 178.9(3) . .
F53 C53 C54 C55 179.9(3) . .
C52 C53 C54 C55 -1.5(4) . .
F54 C54 C55 F55 0.1(4) . .
C53 C54 C55 F55 -179.5(3) . .
F54 C54 C55 C56 -179.5(3) . .
C53 C54 C55 C56 0.9(4) . .
F55 C55 C56 F56 -1.0(4) . .
C54 C55 C56 F56 178.6(2) . .
F55 C55 C56 C51 -179.5(2) . .
C54 C55 C56 C51 0.1(4) . .
C52 C51 C56 F56 -178.9(2) . .
B1 C51 C56 F56 -10.5(4) . .
C52 C51 C56 C55 -0.5(4) . .
B1 C51 C56 C55 167.9(2) . .
C41 B1 C61 C66 -19.8(3) . .
C51 B1 C61 C66 -133.9(2) . .
C71 B1 C61 C66 101.8(3) . .
C41 B1 C61 C62 171.5(2) . .
C51 B1 C61 C62 57.4(3) . .
C71 B1 C61 C62 -66.9(3) . .
C66 C61 C62 F62 -177.6(2) . .
B1 C61 C62 F62 -7.5(3) . .
C66 C61 C62 C63 1.4(4) . .
B1 C61 C62 C63 171.5(2) . .
F62 C62 C63 F63 -0.2(4) . .
C61 C62 C63 F63 -179.2(2) . .
F62 C62 C63 C64 178.4(2) . .
C61 C62 C63 C64 -0.6(4) . .
F63 C63 C64 F64 -2.0(4) . .
C62 C63 C64 F64 179.4(2) . .
F63 C63 C64 C65 177.8(2) . .
C62 C63 C64 C65 -0.8(4) . .
F64 C64 C65 F65 0.1(4) . .
C63 C64 C65 F65 -179.7(2) . .
F64 C64 C65 C66 -179.0(2) . .
C63 C64 C65 C66 1.2(4) . .
F65 C65 C66 F66 1.1(3) . .
C64 C65 C66 F66 -179.8(2) . .
F65 C65 C66 C61 -179.3(2) . .
C64 C65 C66 C61 -0.2(4) . .
C62 C61 C66 F66 178.6(2) . .
B1 C61 C66 F66 9.2(4) . .
C62 C61 C66 C65 -1.0(4) . .
B1 C61 C66 C65 -170.3(2) . .
C61 B1 C71 C76 104.7(3) . .
C41 B1 C71 C76 -134.6(2) . .
C51 B1 C71 C76 -19.3(3) . .
C61 B1 C71 C72 -66.5(3) . .
C41 B1 C71 C72 54.2(3) . .
C51 B1 C71 C72 169.4(2) . .
F73 C73 C74 F74 -0.5(5) . .
C72 C73 C74 F74 -179.8(3) . .
F73 C73 C74 C75 179.5(3) . .
C72 C73 C74 C75 0.2(5) . .
F74 C74 C75 F75 0.4(5) . .
C73 C74 C75 F75 -179.5(3) . .
F74 C74 C75 C76 -179.6(3) . .
C73 C74 C75 C76 0.5(5) . .
F73 C73 C72 F76 -0.4(4) . .
C74 C73 C72 F76 178.9(3) . .
F73 C73 C72 C71 179.1(2) . .
C74 C73 C72 C71 -1.6(4) . .
C76 C71 C72 F76 -178.5(2) . .
B1 C71 C72 F76 -6.1(3) . .
C76 C71 C72 C73 2.0(4) . .
B1 C71 C72 C73 174.4(2) . .
C72 C71 C76 F72 178.4(2) . .
B1 C71 C76 F72 6.6(4) . .
C72 C71 C76 C75 -1.3(4) . .
B1 C71 C76 C75 -173.0(2) . .
F75 C75 C76 F72 0.5(4) . .
C74 C75 C76 F72 -179.5(3) . .
F75 C75 C76 C71 -179.9(3) . .
C74 C75 C76 C71 0.1(5) . .
